data_4077734
loop_
_publ_author_name
'Doherty, Simon'
'Errington, R. John'
'Housley, Neil'
'Ridland, John'
'Clegg, William'
'Elsegood, Mark R. J.'

_publ_section_title
;
 N-Alkoxy-\b-ketoiminate Complexes of Groups 4 and 5:&#x00A0; Synthesis
 and Characterization of the Complexes
 [(\h5-C5H4R)M{CH3C(O)CHC(NCH2CHR&#x2018;O)CH3}Cln] (M = Ti,n= 1; M =
 Nb,n= 2; R = H, Me; R&#x2018; = H, Me),
 [Ti{CH3C(O)CHC(NCH2CHR&#x2018;O)CH3}Cl2(thf)], and
 [Ti{CH3C(O)CHC(NCH2CHR&#x2018;O)CH3}2]
;
_journal_issue 6
_journal_name_full Organometallics
_journal_page_first 1018
_journal_paper_doi 10.1021/om980510q
_journal_volume 18
_journal_year 1999
_chemical_formula_sum 'C15 H24 Cl2 N2 O4 Ti'
_chemical_formula_weight 415.16
_chemical_name_systematic
;
 ?
;
_space_group_IT_number 2
_symmetry_cell_setting triclinic
_symmetry_space_group_name_Hall '-P 1'
_symmetry_space_group_name_H-M 'P -1'
_atom_sites_solution_hydrogens geom
_atom_sites_solution_primary direct
_atom_sites_solution_secondary difmap
_audit_creation_method SHELXL-97
_cell_angle_alpha 79.44(3)
_cell_angle_beta 72.290(19)
_cell_angle_gamma 74.96(2)
_cell_formula_units_Z 2
_cell_length_a 7.995(3)
_cell_length_b 11.264(5)
_cell_length_c 11.580(5)
_cell_measurement_reflns_used 36
_cell_measurement_temperature 160(2)
_cell_measurement_theta_max 27.42
_cell_measurement_theta_min 24.61
_cell_volume 953.2(7)
_computing_cell_refinement 'Stoe DIF4'
_computing_data_collection 'Stoe DIF4'
_computing_data_reduction 'local programs'
_computing_molecular_graphics 'Bruker SHELXTL'
_computing_publication_material 'SHELXTL and local programs'
_computing_structure_refinement 'Bruker SHELXTL'
_computing_structure_solution 'Bruker SHELXTL'
_diffrn_ambient_temperature 160(2)
_diffrn_measured_fraction_theta_full 0.998
_diffrn_measured_fraction_theta_max 0.998
_diffrn_measurement_device_type 'Stoe-Siemens diffractometer'
_diffrn_measurement_method '\w/\q scans with on-line profile fitting'
_diffrn_radiation_monochromator graphite
_diffrn_radiation_source 'fine-focus sealed tube'
_diffrn_radiation_type CuK\a
_diffrn_radiation_wavelength 1.54184
_diffrn_reflns_av_R_equivalents 0.0591
_diffrn_reflns_av_sigmaI/netI 0.0559
_diffrn_reflns_limit_h_max 8
_diffrn_reflns_limit_h_min -7
_diffrn_reflns_limit_k_max 11
_diffrn_reflns_limit_k_min -11
_diffrn_reflns_limit_l_max 12
_diffrn_reflns_limit_l_min -12
_diffrn_reflns_number 4297
_diffrn_reflns_theta_full 54.99
_diffrn_reflns_theta_max 54.99
_diffrn_reflns_theta_min 4.03
_diffrn_standards_decay_% 2.5
_diffrn_standards_interval_time 60
_diffrn_standards_number 5
_exptl_absorpt_coefficient_mu 6.569
_exptl_absorpt_correction_T_max 0.313
_exptl_absorpt_correction_T_min 0.252
_exptl_absorpt_correction_type empirical
_exptl_crystal_colour yellow
_exptl_crystal_density_diffrn 1.446
_exptl_crystal_density_method 'not measured'
_exptl_crystal_description block
_exptl_crystal_F_000 432
_exptl_crystal_size_max 0.29
_exptl_crystal_size_mid 0.27
_exptl_crystal_size_min 0.23
_refine_diff_density_max 0.736
_refine_diff_density_min -0.481
_refine_diff_density_rms 0.064
_refine_ls_extinction_coef 0.0038(4)
_refine_ls_extinction_expression Fc^*^=kFc[1+0.001xFc^2^\l^3^/sin(2\q)]^-1/4^
_refine_ls_extinction_method SHELXL
_refine_ls_goodness_of_fit_ref 1.039
_refine_ls_hydrogen_treatment mixed
_refine_ls_matrix_type full
_refine_ls_number_parameters 232
_refine_ls_number_reflns 2392
_refine_ls_number_restraints 0
_refine_ls_restrained_S_all 1.039
_refine_ls_R_factor_all 0.0396
_refine_ls_R_factor_gt 0.0390
_refine_ls_shift/su_max 0.005
_refine_ls_shift/su_mean 0.000
_refine_ls_structure_factor_coef Fsqd
_refine_ls_weighting_details 'calc w=1/[\s^2^(Fo^2^)+(0.0418P)^2^+1.0776P] where P=(Fo^2^+2Fc^2^)/3'
_refine_ls_weighting_scheme calc
_refine_ls_wR_factor_gt 0.0965
_refine_ls_wR_factor_ref 0.0972
_reflns_number_gt 2334
_reflns_number_total 2392
_reflns_threshold_expression >2sigma(I)
_cod_data_source_file om980510q.cif
_cod_data_source_block 4a
_cod_original_sg_symbol_H-M P-1
_cod_database_code 4077734

loop_
_symmetry_equiv_pos_as_xyz
'x, y, z'
'-x, -y, -z'

loop_
_atom_site_label
_atom_site_type_symbol
_atom_site_fract_x
_atom_site_fract_y
_atom_site_fract_z
_atom_site_U_iso_or_equiv
_atom_site_adp_type
_atom_site_occupancy
_atom_site_symmetry_multiplicity
_atom_site_calc_flag
_atom_site_refinement_flags
_atom_site_disorder_assembly
_atom_site_disorder_group
Ti Ti 0.41809(6) 0.77065(4) 0.79240(4) 0.0140(2) Uani 1 1 d . A .
O1 O 0.2798(3) 0.94098(17) 0.80370(18) 0.0234(5) Uani 1 1 d . . .
C1 C 0.1918(4) 1.0239(2) 0.7367(3) 0.0220(7) Uani 1 1 d . . .
C2 C 0.2050(4) 1.0134(3) 0.6189(3) 0.0236(7) Uani 1 1 d . . .
H2 H 0.1316 1.0767 0.5782 0.028 Uiso 1 1 calc R . .
C3 C 0.3194(4) 0.9158(2) 0.5520(3) 0.0192(7) Uani 1 1 d . . .
C4 C 0.0797(4) 1.1359(3) 0.7971(3) 0.0324(8) Uani 1 1 d . . .
H4A H 0.0087 1.1889 0.7439 0.049 Uiso 1 1 calc R . .
H4B H 0.1584 1.1819 0.8119 0.049 Uiso 1 1 calc R . .
H4C H -0.0012 1.1104 0.8748 0.049 Uiso 1 1 calc R . .
C5 C 0.3304(5) 0.9314(3) 0.4180(3) 0.0303(8) Uani 1 1 d . . .
H5A H 0.2714 1.0162 0.3940 0.045 Uiso 1 1 calc R . .
H5B H 0.2702 0.8730 0.4022 0.045 Uiso 1 1 calc R . .
H5C H 0.4569 0.9152 0.3706 0.045 Uiso 1 1 calc R . .
N1 N 0.4123(3) 0.8180(2) 0.6027(2) 0.0172(5) Uani 1 1 d . . .
C6 C 0.5324(4) 0.7216(3) 0.5268(3) 0.0254(7) Uani 1 1 d . . .
H6A H 0.6483 0.7454 0.4833 0.031 Uiso 1 1 calc R . .
H6B H 0.4763 0.7095 0.4656 0.031 Uiso 1 1 calc R . .
C7 C 0.5615(4) 0.6049(3) 0.6123(3) 0.0240(7) Uani 1 1 d . . .
H7A H 0.4569 0.5658 0.6338 0.029 Uiso 1 1 calc R . .
H7B H 0.6703 0.5454 0.5732 0.029 Uiso 1 1 calc R . .
O2 O 0.5829(3) 0.63844(17) 0.71852(17) 0.0209(5) Uani 1 1 d . . .
O3 O 0.6117(3) 0.82865(17) 0.81700(17) 0.0215(5) Uani 1 1 d . . .
C8 C 0.6520(4) 0.8528(3) 0.9095(3) 0.0230(7) Uani 1 1 d . . .
C9 C 0.5803(4) 0.8066(3) 1.0259(3) 0.0285(7) Uani 1 1 d . . .
H9 H 0.6132 0.8302 1.0892 0.034 Uiso 1 1 calc R . .
C10 C 0.4591(4) 0.7253(3) 1.0600(3) 0.0217(7) Uani 1 1 d . A .
C11 C 0.7877(5) 0.9317(3) 0.8781(3) 0.0339(8) Uani 1 1 d . . .
H11A H 0.7996 0.9527 0.9533 0.051 Uiso 1 1 calc R . .
H11B H 0.7481 1.0077 0.8280 0.051 Uiso 1 1 calc R . .
H11C H 0.9042 0.8862 0.8326 0.051 Uiso 1 1 calc R . .
C12 C 0.4189(5) 0.6682(3) 1.1915(3) 0.0342(8) Uani 1 1 d . . .
H12A H 0.2911 0.6969 1.2320 0.051 Uiso 1 1 calc R . .
H12B H 0.4921 0.6929 1.2333 0.051 Uiso 1 1 calc R . .
H12C H 0.4473 0.5779 1.1945 0.051 Uiso 1 1 calc R . .
N2 N 0.3879(3) 0.7003(2) 0.9824(2) 0.0175(5) Uani 1 1 d . . .
C13 C 0.2656(4) 0.6136(3) 1.0233(3) 0.0273(11) Uani 0.731(11) 1 d P A 1
H13A H 0.2026 0.6161 1.1111 0.033 Uiso 0.731(11) 1 calc PR A 1
H13B H 0.3336 0.5280 1.0102 0.033 Uiso 0.731(11) 1 calc PR A 1
C14 C 0.1316(8) 0.6565(7) 0.9466(5) 0.0250(14) Uani 0.731(11) 1 d P A 1
H14A H 0.0831 0.5859 0.9412 0.030 Uiso 0.731(11) 1 calc PR A 1
H14B H 0.0300 0.7208 0.9857 0.030 Uiso 0.731(11) 1 calc PR A 1
C13A C 0.2656(4) 0.6136(3) 1.0233(3) 0.0273(11) Uani 0.27 1 d P A 2
H13C H 0.3307 0.5326 1.0543 0.033 Uiso 0.269(11) 1 calc PR A 2
H13D H 0.1633 0.6454 1.0915 0.033 Uiso 0.269(11) 1 calc PR A 2
C14A C 0.199(3) 0.5970(17) 0.9295(15) 0.032(4) Uani 0.269(11) 1 d P A 2
H14C H 0.0713 0.5914 0.9626 0.039 Uiso 0.269(11) 1 calc PR A 2
H14D H 0.2681 0.5189 0.8949 0.039 Uiso 0.269(11) 1 calc PR A 2
O4 O 0.2157(3) 0.70376(18) 0.83168(17) 0.0234(5) Uani 1 1 d . . .
C15 C -0.0014(4) 0.3722(3) 1.3210(3) 0.0288(7) Uani 1 1 d . . .
H15A H 0.1308 0.3579 1.2870 0.035 Uiso 1 1 calc R . .
H15B H -0.0479 0.3250 1.2781 0.035 Uiso 1 1 calc R . .
Cl1 Cl -0.05394(13) 0.31929(8) 1.47904(8) 0.0467(3) Uani 1 1 d . . .
Cl2 Cl -0.09763(11) 0.53187(7) 1.29685(7) 0.0376(3) Uani 1 1 d . . .

loop_
_atom_site_aniso_label
_atom_site_aniso_U_11
_atom_site_aniso_U_22
_atom_site_aniso_U_33
_atom_site_aniso_U_23
_atom_site_aniso_U_13
_atom_site_aniso_U_12
Ti 0.0144(3) 0.0147(3) 0.0126(3) 0.0011(2) -0.0062(2) -0.0012(2)
O1 0.0279(12) 0.0172(10) 0.0249(11) -0.0040(9) -0.0130(10) 0.0037(9)
C1 0.0164(16) 0.0147(14) 0.0372(19) 0.0014(13) -0.0127(14) -0.0037(12)
C2 0.0229(17) 0.0179(14) 0.0320(18) 0.0069(13) -0.0175(15) -0.0025(13)
C3 0.0191(16) 0.0214(15) 0.0213(15) 0.0069(12) -0.0102(13) -0.0123(13)
C4 0.0304(19) 0.0193(15) 0.051(2) -0.0088(14) -0.0201(17) 0.0031(14)
C5 0.041(2) 0.0326(17) 0.0216(16) 0.0096(13) -0.0177(15) -0.0132(15)
N1 0.0177(13) 0.0175(12) 0.0178(12) 0.0007(10) -0.0072(11) -0.0052(10)
C6 0.0288(18) 0.0268(16) 0.0175(15) -0.0032(12) -0.0039(14) -0.0029(14)
C7 0.0277(17) 0.0227(15) 0.0208(16) -0.0055(12) -0.0067(14) -0.0019(13)
O2 0.0207(11) 0.0209(10) 0.0179(10) -0.0008(8) -0.0071(9) 0.0022(8)
O3 0.0200(11) 0.0257(10) 0.0195(11) 0.0022(8) -0.0074(9) -0.0071(9)
C8 0.0195(16) 0.0254(16) 0.0285(17) -0.0026(13) -0.0152(14) -0.0023(13)
C9 0.0349(19) 0.0377(18) 0.0223(17) -0.0003(14) -0.0182(15) -0.0136(15)
C10 0.0218(17) 0.0238(15) 0.0160(15) -0.0005(12) -0.0067(13) 0.0013(13)
C11 0.034(2) 0.0420(19) 0.0354(19) 0.0030(15) -0.0187(16) -0.0199(16)
C12 0.043(2) 0.0439(19) 0.0179(16) 0.0055(14) -0.0137(16) -0.0118(17)
N2 0.0150(13) 0.0180(12) 0.0177(12) 0.0006(9) -0.0033(11) -0.0036(10)
C13 0.0239(19) 0.0263(18) 0.0286(19) 0.0047(13) -0.0020(15) -0.0114(14)
C14 0.021(3) 0.030(4) 0.023(3) -0.005(3) 0.001(2) -0.011(3)
C13A 0.0239(19) 0.0263(18) 0.0286(19) 0.0047(13) -0.0020(15) -0.0114(14)
C14A 0.044(12) 0.021(9) 0.038(9) 0.004(7) -0.019(9) -0.014(8)
O4 0.0201(11) 0.0312(11) 0.0198(11) -0.0010(9) -0.0047(9) -0.0095(9)
C15 0.0236(17) 0.0316(18) 0.0321(18) -0.0104(14) -0.0110(15) 0.0011(14)
Cl1 0.0474(6) 0.0416(5) 0.0431(5) 0.0105(4) -0.0161(4) -0.0022(4)
Cl2 0.0397(5) 0.0278(4) 0.0381(5) 0.0024(3) -0.0039(4) -0.0072(4)

loop_
_atom_type_symbol
_atom_type_description
_atom_type_scat_dispersion_real
_atom_type_scat_dispersion_imag
_atom_type_scat_source
C C 0.0181 0.0091 'International Tables Vol C Tables 4.2.6.8 and 6.1.1.4'
H H 0.0000 0.0000 'International Tables Vol C Tables 4.2.6.8 and 6.1.1.4'
Cl Cl 0.3639 0.7018 'International Tables Vol C Tables 4.2.6.8 and 6.1.1.4'
N N 0.0311 0.0180 'International Tables Vol C Tables 4.2.6.8 and 6.1.1.4'
O O 0.0492 0.0322 'International Tables Vol C Tables 4.2.6.8 and 6.1.1.4'
Ti Ti 0.2191 1.8069 'International Tables Vol C Tables 4.2.6.8 and 6.1.1.4'

loop_
_geom_angle_atom_site_label_1
_geom_angle_atom_site_label_2
_geom_angle_atom_site_label_3
_geom_angle
O2 Ti O4 97.22(9)
O2 Ti O3 90.34(9)
O4 Ti O3 158.53(9)
O2 Ti O1 156.86(9)
O4 Ti O1 94.13(9)
O3 Ti O1 86.32(9)
O2 Ti N2 100.49(9)
O4 Ti N2 77.30(9)
O3 Ti N2 81.59(9)
O1 Ti N2 101.65(9)
O2 Ti N1 77.54(9)
O4 Ti N1 91.69(9)
O3 Ti N1 109.59(9)
O1 Ti N1 82.04(9)
N2 Ti N1 168.55(9)
C1 O1 Ti 136.06(18)
O1 C1 C2 123.2(3)
O1 C1 C4 115.0(3)
C2 C1 C4 121.7(3)
C1 C2 C3 125.3(2)
N1 C3 C2 122.2(3)
N1 C3 C5 121.6(3)
C2 C3 C5 116.2(2)
C3 N1 C6 119.2(2)
C3 N1 Ti 129.3(2)
C6 N1 Ti 111.55(16)
N1 C6 C7 106.4(2)
O2 C7 C6 107.3(2)
C7 O2 Ti 118.87(16)
C8 O3 Ti 136.24(19)
O3 C8 C9 122.3(3)
O3 C8 C11 115.2(3)
C9 C8 C11 122.4(3)
C8 C9 C10 124.7(3)
N2 C10 C9 122.2(3)
N2 C10 C12 121.7(3)
C9 C10 C12 116.1(3)
C10 N2 C13 119.4(2)
C10 N2 Ti 129.24(19)
C13 N2 Ti 111.41(17)
N2 C13 C14 105.8(3)
O4 C14 C13 109.6(4)
C14 O4 C14A 30.3(7)
C14 O4 Ti 125.2(2)
C14A O4 Ti 118.7(7)
Cl2 C15 Cl1 110.46(17)

loop_
_geom_bond_atom_site_label_1
_geom_bond_atom_site_label_2
_geom_bond_distance
Ti O2 1.857(2)
Ti O4 1.858(2)
Ti O3 1.940(2)
Ti O1 1.956(2)
Ti N2 2.160(2)
Ti N1 2.175(2)
O1 C1 1.301(3)
C1 C2 1.361(4)
C1 C4 1.496(4)
C2 C3 1.416(4)
C3 N1 1.309(4)
C3 C5 1.507(4)
N1 C6 1.473(4)
C6 C7 1.506(4)
C7 O2 1.420(3)
O3 C8 1.299(3)
C8 C9 1.358(4)
C8 C11 1.497(4)
C9 C10 1.424(4)
C10 N2 1.303(4)
C10 C12 1.513(4)
N2 C13 1.476(4)
C13 C14 1.524(6)
C14 O4 1.374(6)
C14A O4 1.496(15)
C15 Cl2 1.770(3)
C15 Cl1 1.773(3)
